data_2224153
loop_
_publ_author_name
'Kongsutjarit, S.'
'Thamyongkit, P.'
'Muangsin, N.'
'Chaichit, N.'
'Petsom, Amorn'
'Ng, Seik Weng'

_publ_section_title
;
 3,3,6,6-Tetrakis(hydroxymethyl)-1,2,4,5-tetrazinane tetrahydrate
;
_journal_coeditor_code CI2961
_journal_issue 12
_journal_name_full 'Acta Crystallographica Section E'
_journal_page_first o2988
_journal_paper_doi 10.1107/S1600536809045590
_journal_volume 65
_journal_year 2009
_chemical_formula_iupac 'C6 H16 N4 O4, 4H2 O'
_chemical_formula_moiety 'C6 H16 N4 O4, 4(H2 O)'
_chemical_formula_sum 'C6 H24 N4 O8'
_chemical_formula_weight 280.29
_chemical_name_systematic
;
3,3,6,6-Tetrakis(hydroxymethyl)-1,2,4,5-tetrazinane tetrahydrate
;
_space_group_IT_number 2
_symmetry_cell_setting triclinic
_symmetry_space_group_name_Hall '-P 1'
_symmetry_space_group_name_H-M 'P -1'
_atom_sites_solution_hydrogens geom
_atom_sites_solution_primary direct
_atom_sites_solution_secondary difmap
_audit_creation_method SHELXL-97
_cell_angle_alpha 71.0100(10)
_cell_angle_beta 74.4240(10)
_cell_angle_gamma 85.0550(10)
_cell_formula_units_Z 1
_cell_length_a 6.30670(10)
_cell_length_b 7.0317(2)
_cell_length_c 8.4015(2)
_cell_measurement_reflns_used 6318
_cell_measurement_temperature 296(2)
_cell_measurement_theta_max 40.2
_cell_measurement_theta_min 3.1
_cell_volume 339.364(14)
_computing_cell_refinement 'SAINT (Bruker, 2005)'
_computing_data_collection 'APEX2 (Bruker, 2005)'
_computing_data_reduction 'SAINT (Bruker, 2005)'
_computing_molecular_graphics 'X-SEED (Barbour, 2001)'
_computing_publication_material 'publCIF (Westrip, 2009)'
_computing_structure_refinement 'SHELXL97 (Sheldrick, 2008)'
_computing_structure_solution 'SHELXS97 (Sheldrick, 2008)'
_diffrn_ambient_temperature 296(2)
_diffrn_measured_fraction_theta_full 0.992
_diffrn_measured_fraction_theta_max 0.992
_diffrn_measurement_device_type 'Bruker SMART APEXII'
_diffrn_measurement_method '\f and \w'
_diffrn_radiation_monochromator graphite
_diffrn_radiation_source 'fine-focus sealed tube'
_diffrn_radiation_type MoK\a
_diffrn_radiation_wavelength 0.71073
_diffrn_reflns_av_R_equivalents 0.0181
_diffrn_reflns_av_sigmaI/netI 0.0192
_diffrn_reflns_limit_h_max 11
_diffrn_reflns_limit_h_min -11
_diffrn_reflns_limit_k_max 12
_diffrn_reflns_limit_k_min -12
_diffrn_reflns_limit_l_max 15
_diffrn_reflns_limit_l_min -15
_diffrn_reflns_number 10198
_diffrn_reflns_theta_full 40.18
_diffrn_reflns_theta_max 40.18
_diffrn_reflns_theta_min 3.06
_diffrn_standards_number 0
_exptl_absorpt_coefficient_mu 0.124
_exptl_absorpt_correction_type none
_exptl_crystal_colour Colourless
_exptl_crystal_density_diffrn 1.371
_exptl_crystal_density_method 'not measured'
_exptl_crystal_description Cube
_exptl_crystal_F_000 152
_exptl_crystal_size_max 0.40
_exptl_crystal_size_mid 0.40
_exptl_crystal_size_min 0.40
_refine_diff_density_max 0.931
_refine_diff_density_min -0.634
_refine_ls_extinction_method none
_refine_ls_goodness_of_fit_ref 1.007
_refine_ls_hydrogen_treatment mixed
_refine_ls_matrix_type full
_refine_ls_number_parameters 114
_refine_ls_number_reflns 4231
_refine_ls_number_restraints 8
_refine_ls_restrained_S_all 1.008
_refine_ls_R_factor_all 0.0484
_refine_ls_R_factor_gt 0.0417
_refine_ls_shift/su_max 0.001
_refine_ls_shift/su_mean 0.001
_refine_ls_structure_factor_coef Fsqd
_refine_ls_weighting_details 'calc w=1/[\s^2^(Fo^2^)+(0.0853P)^2^+0.0377P] where P=(Fo^2^+2Fc^2^)/3'
_refine_ls_weighting_scheme calc
_refine_ls_wR_factor_gt 0.1275
_refine_ls_wR_factor_ref 0.1370
_reflns_number_gt 3630
_reflns_number_total 4231
_reflns_threshold_expression I>2\s(I)
_cod_data_source_file ci2961.cif
_cod_data_source_block I
_cod_depositor_comments
;
The following automatic conversions were performed:
'_symmetry_cell_setting' value 'Triclinic' changed to 'triclinic'
according to '/home/saulius/struct/CIF-dictionaries/cif_core.dic'
dictionary named 'cif_core.dic' version 2.4.1 from
2010-06-29.

'_exptl_absorpt_correction_type' value 'None' changed to
'none' according to '/home/saulius/struct/CIF-dictionaries/cif_core.dic'
dictionary named 'cif_core.dic' version 2.4.1 from 2010-06-29.

Automatic conversion script
Id: cif_fix_enum 1527 2010-12-29 10:47:43Z saulius 

The following automatic conversions were performed:

'_symmetry_cell_setting' value 'Triclinic' changed to 'triclinic'
according to /home/saulius/struct/CIF-dictionaries/cif_core.dic
dictionary named 'cif_core.dic' version 2.4.1 from
2010-06-29.

'_exptl_absorpt_correction_type' value 'None' changed to
'none' according to
/home/saulius/struct/CIF-dictionaries/cif_core.dic dictionary named
'cif_core.dic' version 2.4.1 from 2010-06-29.

Automatic conversion script
Id: cif_fix_values 1715 2011-07-08 13:25:40Z adriana 
;
_cod_database_code 2224153
_cod_database_fobs_code 2224153

loop_
_symmetry_equiv_pos_as_xyz
'x, y, z'
'-x, -y, -z'

loop_
_atom_site_type_symbol
_atom_site_label
_atom_site_fract_x
_atom_site_fract_y
_atom_site_fract_z
_atom_site_U_iso_or_equiv
_atom_site_adp_type
_atom_site_calc_flag
_atom_site_refinement_flags
_atom_site_occupancy
_atom_site_disorder_assembly
_atom_site_disorder_group
O O1 0.62982(10) 0.32676(8) 0.59353(6) 0.03101(11) Uani d D 1 . .
O O2 0.12442(8) -0.12559(9) 0.85708(8) 0.03186(11) Uani d D 1 . .
O O1W 0.74166(12) 0.53141(12) 0.78141(13) 0.0496(2) Uani d D 1 . .
O O2W 0.81111(10) 0.46492(8) 0.23874(7) 0.03194(11) Uani d D 1 . .
N N1 0.35398(7) 0.15628(7) 0.93656(6) 0.01863(8) Uani d D 1 . .
N N2 0.53643(7) -0.16882(6) 0.93673(6) 0.01882(8) Uani d D 1 . .
C C3 0.30946(11) -0.01190(10) 0.73791(8) 0.02651(11) Uani d . 1 . .
H H3A 0.2599 0.1154 0.6697 0.032 Uiso calc R 1 . .
H H3B 0.3856 -0.0844 0.6586 0.032 Uiso calc R 1 . .
C C1 0.67667(9) 0.13379(9) 0.69956(7) 0.02297(10) Uani d . 1 . .
H H1A 0.7819 0.1472 0.7609 0.028 Uiso calc R 1 . .
H H1B 0.7435 0.0517 0.6262 0.028 Uiso calc R 1 . .
C C2 0.46871(8) 0.02767(7) 0.83271(6) 0.01806(9) Uani d . 1 . .
H H1O 0.661(3) 0.409(2) 0.640(2) 0.051(4) Uiso d D 1 . .
H H2O 0.140(3) -0.2396(16) 0.839(2) 0.052(4) Uiso d D 1 . .
H H1W1 0.8827(15) 0.535(3) 0.765(2) 0.057(4) Uiso d D 1 . .
H H1W2 0.688(3) 0.6353(19) 0.810(2) 0.055(4) Uiso d D 1 . .
H H2W1 0.753(2) 0.430(2) 0.3464(12) 0.053(4) Uiso d D 1 . .
H H2W2 0.754(3) 0.5766(18) 0.198(3) 0.069(5) Uiso d D 1 . .
H H1N 0.2237(14) 0.1097(17) 0.9941(14) 0.026(2) Uiso d D 1 . .
H H2N 0.4192(16) -0.2420(16) 0.9932(15) 0.027(2) Uiso d D 1 . .

loop_
_atom_site_aniso_label
_atom_site_aniso_U_11
_atom_site_aniso_U_22
_atom_site_aniso_U_33
_atom_site_aniso_U_12
_atom_site_aniso_U_13
_atom_site_aniso_U_23
O1 0.0395(3) 0.0239(2) 0.02234(19) -0.00194(17) -0.00506(17) 0.00069(15)
O2 0.02304(19) 0.0353(2) 0.0423(3) -0.00251(16) -0.00474(17) -0.0211(2)
O1W 0.0348(3) 0.0488(4) 0.0794(6) 0.0026(3) -0.0098(3) -0.0437(4)
O2W 0.0353(2) 0.0254(2) 0.0306(2) 0.00639(17) -0.00462(18) -0.00747(17)
N1 0.01946(16) 0.01761(16) 0.01842(16) 0.00258(12) -0.00506(12) -0.00561(12)
N2 0.02248(17) 0.01557(15) 0.01876(16) 0.00090(12) -0.00525(12) -0.00611(12)
C3 0.0297(2) 0.0293(3) 0.0242(2) -0.00180(19) -0.01135(18) -0.00917(19)
C1 0.0244(2) 0.0221(2) 0.01861(18) -0.00032(16) -0.00180(15) -0.00427(15)
C2 0.02086(18) 0.01704(17) 0.01609(16) 0.00065(13) -0.00472(13) -0.00510(13)

loop_
_atom_type_symbol
_atom_type_description
_atom_type_scat_dispersion_real
_atom_type_scat_dispersion_imag
_atom_type_scat_source
C C 0.0033 0.0016 'International Tables Vol C Tables 4.2.6.8 and 6.1.1.4'
H H 0.0000 0.0000 'International Tables Vol C Tables 4.2.6.8 and 6.1.1.4'
N N 0.0061 0.0033 'International Tables Vol C Tables 4.2.6.8 and 6.1.1.4'
O O 0.0106 0.0060 'International Tables Vol C Tables 4.2.6.8 and 6.1.1.4'

loop_
_geom_angle_atom_site_label_1
_geom_angle_atom_site_label_2
_geom_angle_atom_site_label_3
_geom_angle_site_symmetry_1
_geom_angle_site_symmetry_3
_geom_angle
_geom_angle_publ_flag
C1 O1 H1O . . 105.1(11) ?
C3 O2 H2O . . 104.1(11) ?
H1W1 O1W H1W2 . . 107.6(16) ?
H2W1 O2W H2W2 . . 105.0(18) ?
N2 N1 C2 2_657 . 113.59(4) ?
N2 N1 H1N 2_657 . 106.4(8) ?
C2 N1 H1N . . 110.2(8) ?
N1 N2 C2 2_657 . 113.72(4) ?
N1 N2 H2N 2_657 . 107.4(8) ?
C2 N2 H2N . . 108.2(8) ?
O2 C3 C2 . . 111.33(5) ?
O2 C3 H3A . . 109.4 ?
C2 C3 H3A . . 109.4 ?
O2 C3 H3B . . 109.4 ?
C2 C3 H3B . . 109.4 ?
H3A C3 H3B . . 108.0 ?
O1 C1 C2 . . 112.12(5) ?
O1 C1 H1A . . 109.2 ?
C2 C1 H1A . . 109.2 ?
O1 C1 H1B . . 109.2 ?
C2 C1 H1B . . 109.2 ?
H1A C1 H1B . . 107.9 ?
N1 C2 N2 . . 114.01(4) ?
N1 C2 C3 . . 107.44(4) ?
N2 C2 C3 . . 107.54(4) ?
N1 C2 C1 . . 110.36(4) ?
N2 C2 C1 . . 107.54(4) ?
C3 C2 C1 . . 109.89(4) ?

loop_
_geom_bond_atom_site_label_1
_geom_bond_atom_site_label_2
_geom_bond_site_symmetry_2
_geom_bond_distance
_geom_bond_publ_flag
O1 C1 . 1.4169(7) ?
O1 H1O . 0.851(9) ?
O2 C3 . 1.4198(9) ?
O2 H2O . 0.860(10) ?
O1W H1W1 . 0.860(10) ?
O1W H1W2 . 0.860(10) ?
O2W H2W1 . 0.840(10) ?
O2W H2W2 . 0.840(10) ?
N1 N2 2_657 1.4441(6) ?
N1 C2 . 1.4712(7) ?
N1 H1N . 0.860(10) ?
N2 N1 2_657 1.4441(6) ?
N2 C2 . 1.4724(6) ?
N2 H2N . 0.870(10) ?
C3 C2 . 1.5305(8) ?
C3 H3A . 0.97 ?
C3 H3B . 0.97 ?
C1 C2 . 1.5382(7) ?
C1 H1A . 0.97 ?
C1 H1B . 0.97 ?

loop_
_geom_hbond_atom_site_label_D
_geom_hbond_atom_site_label_H
_geom_hbond_atom_site_label_A
_geom_hbond_site_symmetry_A
_geom_hbond_distance_DH
_geom_hbond_distance_HA
_geom_hbond_distance_DA
_geom_hbond_angle_DHA
_geom_hbond_publ_flag
O1 H1O O1W . 0.850(10) 1.870(10) 2.7040(10) 166(2) yes
O2 H2O O2W 2_656 0.860(10) 1.870(10) 2.7230(10) 171(2) yes
N1 H1N O2 2_557 0.860(10) 2.230(10) 3.0360(10) 155.0(10) yes
N2 H2N O1W 2_657 0.870(10) 2.360(10) 3.1300(10) 148.0(10) yes
O1W H1W1 O2W 2_766 0.860(10) 1.920(10) 2.7820(10) 172(2) yes
O1W H1W2 N2 1_565 0.860(10) 2.030(10) 2.8690(10) 166(2) yes
O2W H2W1 O1 . 0.840(10) 1.920(10) 2.7590(10) 175(2) yes
O2W H2W2 N1 2_666 0.840(10) 2.020(10) 2.8530(10) 171(2) yes

loop_
_geom_torsion_atom_site_label_1
_geom_torsion_atom_site_label_2
_geom_torsion_atom_site_label_3
_geom_torsion_atom_site_label_4
_geom_torsion_site_symmetry_1
_geom_torsion_site_symmetry_2
_geom_torsion_site_symmetry_3
_geom_torsion_site_symmetry_4
_geom_torsion
_geom_torsion_publ_flag
N2 N1 C2 N2 2_657 . . . 47.54(6) ?
N2 N1 C2 C3 2_657 . . . 166.60(4) ?
N2 N1 C2 C1 2_657 . . . -73.60(5) ?
N1 N2 C2 N1 2_657 . . . -47.60(6) ?
N1 N2 C2 C3 2_657 . . . -166.60(4) ?
N1 N2 C2 C1 2_657 . . . 75.09(5) ?
O2 C3 C2 N1 . . . . -65.11(6) ?
O2 C3 C2 N2 . . . . 58.02(6) ?
O2 C3 C2 C1 . . . . 174.80(5) ?
O1 C1 C2 N1 . . . . -54.32(6) ?
O1 C1 C2 N2 . . . . -179.24(4) ?
O1 C1 C2 C3 . . . . 63.98(6) ?
